data_1556122
loop_
_publ_author_name
'Boeckman, Jr, Robert K'
'Miller, Yan'
'Ryder, Todd R.'

_publ_section_title
;
 Diels-Alder reactions of cyclic isoimidium salts.
;
_journal_issue 20
_journal_name_full 'Organic letters'
_journal_page_first 4524
_journal_page_last 4527
_journal_paper_doi 10.1021/ol101831b
_journal_volume 12
_journal_year 2010
_chemical_absolute_configuration syn
_chemical_formula_moiety 'C26 H31 N O3'
_chemical_formula_sum 'C26 H31 N O3'
_chemical_formula_weight 405.52
_chemical_name_common boeyz09
_space_group_IT_number 19
_space_group_name_Hall 'P 2ac 2ab'
_space_group_name_H-M_alt 'P 21 21 21'
_symmetry_cell_setting orthorhombic
_symmetry_space_group_name_H-M 'P 21 21 21'
_atom_sites_solution_hydrogens geom
_atom_sites_solution_primary direct
_atom_sites_solution_secondary difmap
_audit_creation_method SHELXL-97
_cell_angle_alpha 90.00
_cell_angle_beta 90.00
_cell_angle_gamma 90.00
_cell_formula_units_Z 4
_cell_length_a 8.5828(15)
_cell_length_b 13.808(2)
_cell_length_c 19.023(3)
_cell_measurement_reflns_used 3701
_cell_measurement_temperature 100.0(1)
_cell_measurement_theta_max 32.82
_cell_measurement_theta_min 2.60
_cell_volume 2254.4(6)
_computing_cell_refinement 'SAINT, Bruker'
_computing_data_collection 'APEX2, Bruker'
_computing_data_reduction 'SAINT, Bruker'
_computing_molecular_graphics 'SHELXTL, Bruker'
_computing_publication_material 'Bruker SHELXTL'
_computing_structure_refinement 'SHELXL-97 (Sheldrick, 1997)'
_computing_structure_solution 'SIR97, CNR-IC'
_diffrn_ambient_temperature 100.0(1)
_diffrn_measured_fraction_theta_full 0.998
_diffrn_measured_fraction_theta_max 0.998
_diffrn_measurement_device_type 'Bruker SMART APEX II CCD Platform'
_diffrn_measurement_method 'area detector, \w scans per \f'
_diffrn_radiation_monochromator graphite
_diffrn_radiation_source 'fine-focus sealed tube'
_diffrn_radiation_type MoK\a
_diffrn_radiation_wavelength 0.71073
_diffrn_reflns_av_R_equivalents 0.0382
_diffrn_reflns_av_sigmaI/netI 0.0204
_diffrn_reflns_limit_h_max 12
_diffrn_reflns_limit_h_min -12
_diffrn_reflns_limit_k_max 20
_diffrn_reflns_limit_k_min -20
_diffrn_reflns_limit_l_max 28
_diffrn_reflns_limit_l_min -28
_diffrn_reflns_number 40562
_diffrn_reflns_theta_full 32.57
_diffrn_reflns_theta_max 32.57
_diffrn_reflns_theta_min 1.82
_exptl_absorpt_coefficient_mu 0.077
_exptl_absorpt_correction_T_max 0.9877
_exptl_absorpt_correction_T_min 0.9698
_exptl_absorpt_correction_type multi-scan
_exptl_absorpt_process_details 'SADABS, R. Blessing, 1995'
_exptl_crystal_colour colorless
_exptl_crystal_density_diffrn 1.195
_exptl_crystal_density_method 'not measured'
_exptl_crystal_description block
_exptl_crystal_F_000 872
_exptl_crystal_size_max 0.40
_exptl_crystal_size_mid 0.32
_exptl_crystal_size_min 0.16
_refine_diff_density_max 0.337
_refine_diff_density_min -0.203
_refine_diff_density_rms 0.041
_refine_ls_extinction_method none
_refine_ls_goodness_of_fit_ref 1.040
_refine_ls_hydrogen_treatment refall
_refine_ls_matrix_type full
_refine_ls_number_parameters 395
_refine_ls_number_reflns 4564
_refine_ls_number_restraints 0
_refine_ls_restrained_S_all 1.040
_refine_ls_R_factor_all 0.0394
_refine_ls_R_factor_gt 0.0342
_refine_ls_shift/su_max 0.000
_refine_ls_shift/su_mean 0.000
_refine_ls_structure_factor_coef Fsqd
_refine_ls_weighting_details 'calc w=1/[\s^2^(Fo^2^)+(0.0607P)^2^+0.1472P] where P=(Fo^2^+2Fc^2^)/3'
_refine_ls_weighting_scheme calc
_refine_ls_wR_factor_gt 0.0875
_refine_ls_wR_factor_ref 0.0912
_reflns_number_gt 4172
_reflns_number_total 4564
_reflns_threshold_expression >2sigma(I)
_cod_data_source_file ol101831b_si_002.cif
_cod_data_source_block boeyz09
_cod_original_cell_volume 2254.5(6)
_cod_database_code 1556122

loop_
_symmetry_equiv_pos_as_xyz
'x, y, z'
'-x+1/2, -y, z+1/2'
'-x, y+1/2, -z+1/2'
'x+1/2, -y+1/2, -z'

loop_
_atom_site_label
_atom_site_type_symbol
_atom_site_fract_x
_atom_site_fract_y
_atom_site_fract_z
_atom_site_U_iso_or_equiv
_atom_site_adp_type
_atom_site_occupancy
_atom_site_symmetry_multiplicity
_atom_site_calc_flag
O1 O 0.60989(10) 0.19270(6) 0.27678(5) 0.01931(16) Uani 1 1 d
O2 O 0.88913(13) 0.00728(6) 0.22644(5) 0.0268(2) Uani 1 1 d
O3 O 0.89736(12) 0.15618(6) 0.17942(4) 0.02202(17) Uani 1 1 d
N1 N 0.64001(11) 0.35404(7) 0.26619(5) 0.01576(17) Uani 1 1 d
C1 C 0.86558(13) 0.25137(8) 0.30463(6) 0.01679(19) Uani 1 1 d
H1 H 0.931(2) 0.2849(12) 0.2714(9) 0.021(4) Uiso 1 1 d
C2 C 0.91046(14) 0.14347(8) 0.30480(6) 0.01732(19) Uani 1 1 d
H2 H 1.021(2) 0.1413(13) 0.3133(9) 0.021(4) Uiso 1 1 d
C3 C 0.82601(15) 0.08281(9) 0.36086(6) 0.0207(2) Uani 1 1 d
H3A H 0.723(2) 0.0606(13) 0.3442(10) 0.028(5) Uiso 1 1 d
H3B H 0.884(3) 0.0225(16) 0.3696(12) 0.047(6) Uiso 1 1 d
C4 C 0.80478(16) 0.13498(10) 0.42942(6) 0.0253(2) Uani 1 1 d
C5 C 0.83573(18) 0.22903(10) 0.43664(7) 0.0275(3) Uani 1 1 d
H5 H 0.822(3) 0.2584(15) 0.4839(11) 0.038(5) Uiso 1 1 d
C6 C 0.89609(17) 0.29302(9) 0.37875(7) 0.0244(2) Uani 1 1 d
H6A H 1.010(2) 0.3023(14) 0.3840(10) 0.033(5) Uiso 1 1 d
H6B H 0.848(2) 0.3582(13) 0.3837(9) 0.026(4) Uiso 1 1 d
C7 C 0.7471(2) 0.07315(13) 0.48907(8) 0.0362(3) Uani 1 1 d
H7A H 0.723(3) 0.1133(18) 0.5301(14) 0.062(7) Uiso 1 1 d
H7B H 0.835(3) 0.0210(18) 0.5000(13) 0.056(7) Uiso 1 1 d
H7C H 0.655(3) 0.0368(17) 0.4741(13) 0.051(7) Uiso 1 1 d
C8 C 0.89570(14) 0.09425(8) 0.23406(6) 0.0182(2) Uani 1 1 d
C9 C 0.8818(2) 0.11075(11) 0.11128(7) 0.0302(3) Uani 1 1 d
H9A H 0.875(2) 0.1614(14) 0.0798(10) 0.033(5) Uiso 1 1 d
H9B H 0.786(3) 0.0701(18) 0.1121(12) 0.050(6) Uiso 1 1 d
H9C H 0.964(3) 0.0667(17) 0.1022(11) 0.042(6) Uiso 1 1 d
C10 C 0.69526(13) 0.26398(8) 0.28150(5) 0.01531(18) Uani 1 1 d
C11 C 0.73618(14) 0.44312(8) 0.26210(6) 0.01695(19) Uani 1 1 d
H11 H 0.838(2) 0.4267(12) 0.2751(9) 0.017(4) Uiso 1 1 d
C12 C 0.68450(18) 0.51962(9) 0.31553(7) 0.0243(2) Uani 1 1 d
H12A H 0.693(2) 0.4917(14) 0.3637(10) 0.032(5) Uiso 1 1 d
H12B H 0.582(3) 0.5416(14) 0.3092(11) 0.036(5) Uiso 1 1 d
H12C H 0.757(3) 0.5741(15) 0.3114(10) 0.036(5) Uiso 1 1 d
C13 C 0.73916(13) 0.47916(7) 0.18644(6) 0.01624(19) Uani 1 1 d
C14 C 0.83344(14) 0.43117(8) 0.13778(6) 0.0198(2) Uani 1 1 d
H14 H 0.901(3) 0.3788(14) 0.1545(10) 0.034(5) Uiso 1 1 d
C15 C 0.83938(16) 0.46095(9) 0.06802(7) 0.0235(2) Uani 1 1 d
H15 H 0.911(3) 0.4270(14) 0.0340(11) 0.038(5) Uiso 1 1 d
C16 C 0.74895(19) 0.53881(10) 0.04572(7) 0.0286(3) Uani 1 1 d
H16 H 0.750(2) 0.5590(15) -0.0033(11) 0.037(5) Uiso 1 1 d
C17 C 0.65362(18) 0.58635(10) 0.09347(8) 0.0288(3) Uani 1 1 d
H17 H 0.596(3) 0.6394(14) 0.0788(10) 0.034(5) Uiso 1 1 d
C18 C 0.64967(15) 0.55718(9) 0.16376(7) 0.0227(2) Uani 1 1 d
H18 H 0.585(3) 0.5948(15) 0.1966(11) 0.040(6) Uiso 1 1 d
C19 C 0.47191(13) 0.36561(8) 0.25118(6) 0.01620(19) Uani 1 1 d
H19 H 0.458(2) 0.4352(12) 0.2415(9) 0.018(4) Uiso 1 1 d
C20 C 0.37381(15) 0.33906(10) 0.31598(7) 0.0234(2) Uani 1 1 d
H20A H 0.417(2) 0.3690(14) 0.3595(11) 0.034(5) Uiso 1 1 d
H20B H 0.370(3) 0.2686(15) 0.3232(11) 0.036(5) Uiso 1 1 d
H20C H 0.270(3) 0.3656(15) 0.3117(10) 0.037(5) Uiso 1 1 d
C21 C 0.41704(13) 0.31665(8) 0.18385(6) 0.01565(19) Uani 1 1 d
C22 C 0.25870(14) 0.32318(9) 0.16659(6) 0.0205(2) Uani 1 1 d
H22 H 0.185(2) 0.3554(14) 0.1970(10) 0.030(5) Uiso 1 1 d
C23 C 0.20203(14) 0.28271(9) 0.10460(7) 0.0234(2) Uani 1 1 d
H23 H 0.093(2) 0.2866(13) 0.0928(10) 0.031(5) Uiso 1 1 d
C24 C 0.30090(15) 0.23487(9) 0.05869(6) 0.0220(2) Uani 1 1 d
H24 H 0.262(2) 0.2090(13) 0.0152(9) 0.027(4) Uiso 1 1 d
C25 C 0.45911(14) 0.22895(10) 0.07501(6) 0.0218(2) Uani 1 1 d
H25 H 0.531(2) 0.1933(14) 0.0436(10) 0.030(5) Uiso 1 1 d
C26 C 0.51625(14) 0.26985(9) 0.13683(6) 0.0194(2) Uani 1 1 d
H26 H 0.623(2) 0.2645(12) 0.1477(9) 0.019(4) Uiso 1 1 d

loop_
_atom_site_aniso_label
_atom_site_aniso_U_11
_atom_site_aniso_U_22
_atom_site_aniso_U_33
_atom_site_aniso_U_23
_atom_site_aniso_U_13
_atom_site_aniso_U_12
O1 0.0182(4) 0.0155(3) 0.0242(4) 0.0026(3) -0.0015(3) -0.0025(3)
O2 0.0365(5) 0.0184(4) 0.0255(4) -0.0023(3) -0.0020(4) -0.0004(4)
O3 0.0286(4) 0.0208(4) 0.0166(3) -0.0010(3) -0.0005(3) -0.0020(3)
N1 0.0154(4) 0.0138(4) 0.0180(4) 0.0002(3) -0.0002(3) -0.0004(3)
C1 0.0167(5) 0.0158(4) 0.0179(4) -0.0009(4) -0.0022(4) -0.0004(4)
C2 0.0183(5) 0.0164(4) 0.0173(4) -0.0008(4) -0.0022(4) 0.0016(4)
C3 0.0257(6) 0.0184(5) 0.0179(4) 0.0033(4) -0.0011(4) 0.0027(4)
C4 0.0291(6) 0.0293(6) 0.0174(5) 0.0023(4) -0.0016(4) 0.0058(5)
C5 0.0362(7) 0.0296(6) 0.0167(5) -0.0028(5) -0.0042(5) 0.0050(5)
C6 0.0291(6) 0.0226(5) 0.0214(5) -0.0049(4) -0.0081(5) 0.0003(5)
C7 0.0470(9) 0.0406(8) 0.0209(6) 0.0080(5) 0.0040(6) 0.0048(7)
C8 0.0165(5) 0.0190(5) 0.0191(4) -0.0003(4) 0.0001(4) 0.0007(4)
C9 0.0417(8) 0.0319(6) 0.0170(5) -0.0039(5) -0.0014(5) -0.0027(6)
C10 0.0159(4) 0.0160(4) 0.0141(4) 0.0000(3) 0.0005(3) 0.0000(4)
C11 0.0199(5) 0.0136(4) 0.0173(4) -0.0020(3) 0.0000(4) -0.0014(4)
C12 0.0331(7) 0.0190(5) 0.0208(5) -0.0064(4) 0.0019(5) -0.0004(5)
C13 0.0169(4) 0.0127(4) 0.0191(4) -0.0009(3) 0.0019(4) -0.0014(4)
C14 0.0199(5) 0.0171(5) 0.0223(5) -0.0016(4) 0.0019(4) 0.0020(4)
C15 0.0266(6) 0.0227(5) 0.0212(5) -0.0034(4) 0.0048(4) -0.0006(4)
C16 0.0360(7) 0.0290(6) 0.0208(5) 0.0036(5) 0.0037(5) 0.0014(6)
C17 0.0332(7) 0.0255(6) 0.0277(6) 0.0080(5) 0.0027(5) 0.0084(5)
C18 0.0243(5) 0.0188(5) 0.0249(5) 0.0027(4) 0.0053(4) 0.0054(4)
C19 0.0162(5) 0.0157(4) 0.0167(4) 0.0001(4) 0.0007(4) 0.0016(4)
C20 0.0202(5) 0.0310(6) 0.0190(5) 0.0025(4) 0.0052(4) 0.0042(5)
C21 0.0158(5) 0.0142(4) 0.0169(4) 0.0014(3) 0.0008(3) -0.0004(3)
C22 0.0165(5) 0.0215(5) 0.0235(5) -0.0034(4) -0.0006(4) 0.0026(4)
C23 0.0169(5) 0.0264(6) 0.0269(5) -0.0045(5) -0.0042(4) 0.0029(4)
C24 0.0219(5) 0.0243(5) 0.0199(5) -0.0021(4) -0.0031(4) 0.0004(4)
C25 0.0195(5) 0.0276(6) 0.0183(5) -0.0023(4) 0.0014(4) 0.0006(4)
C26 0.0154(4) 0.0250(5) 0.0177(4) -0.0011(4) 0.0008(4) 0.0003(4)

loop_
_atom_type_symbol
_atom_type_description
_atom_type_scat_dispersion_real
_atom_type_scat_dispersion_imag
_atom_type_scat_source
C C 0.0033 0.0000 'International Tables Vol C Tables 4.2.6.8 and 6.1.1.4'
H H 0.0000 0.0000 'International Tables Vol C Tables 4.2.6.8 and 6.1.1.4'
N N 0.0061 0.0000 'International Tables Vol C Tables 4.2.6.8 and 6.1.1.4'
O O 0.0106 0.0000 'International Tables Vol C Tables 4.2.6.8 and 6.1.1.4'

loop_
_geom_angle_atom_site_label_1
_geom_angle_atom_site_label_2
_geom_angle_atom_site_label_3
_geom_angle
C8 O3 C9 114.56(10)
C10 N1 C19 118.64(9)
C10 N1 C11 125.05(9)
C19 N1 C11 116.30(9)
C10 C1 C2 110.39(9)
C10 C1 C6 112.36(10)
C2 C1 C6 108.42(9)
C10 C1 H1 108.4(10)
C2 C1 H1 108.6(10)
C6 C1 H1 108.6(10)
C8 C2 C3 109.43(9)
C8 C2 C1 114.33(9)
C3 C2 C1 114.26(9)
C8 C2 H2 102.6(10)
C3 C2 H2 109.3(10)
C1 C2 H2 106.1(10)
C4 C3 C2 113.48(10)
C4 C3 H3A 108.6(11)
C2 C3 H3A 111.6(11)
C4 C3 H3B 108.7(13)
C2 C3 H3B 110.0(14)
H3A C3 H3B 103.9(17)
C5 C4 C3 122.20(12)
C5 C4 C7 122.76(13)
C3 C4 C7 115.04(12)
C4 C5 C6 124.46(12)
C4 C5 H5 117.9(12)
C6 C5 H5 117.5(12)
C5 C6 C1 113.02(10)
C5 C6 H6A 110.0(11)
C1 C6 H6A 107.9(11)
C5 C6 H6B 108.6(11)
C1 C6 H6B 110.7(11)
H6A C6 H6B 106.4(16)
C4 C7 H7A 110.5(15)
C4 C7 H7B 107.4(14)
H7A C7 H7B 112(2)
C4 C7 H7C 109.8(14)
H7A C7 H7C 110(2)
H7B C7 H7C 106.5(18)
O2 C8 O3 122.54(11)
O2 C8 C2 123.78(11)
O3 C8 C2 113.62(9)
O3 C9 H9A 105.0(12)
O3 C9 H9B 107.9(14)
H9A C9 H9B 112.9(18)
O3 C9 H9C 111.9(13)
H9A C9 H9C 114.4(18)
H9B C9 H9C 104.8(17)
O1 C10 N1 120.49(10)
O1 C10 C1 119.79(10)
N1 C10 C1 119.73(9)
N1 C11 C13 109.26(9)
N1 C11 C12 112.09(10)
C13 C11 C12 113.99(9)
N1 C11 H11 107.8(10)
C13 C11 H11 108.2(10)
C12 C11 H11 105.1(10)
C11 C12 H12A 108.8(11)
C11 C12 H12B 114.2(12)
H12A C12 H12B 108.3(17)
C11 C12 H12C 107.1(12)
H12A C12 H12C 108.9(16)
H12B C12 H12C 109.5(17)
C18 C13 C14 118.78(11)
C18 C13 C11 122.46(10)
C14 C13 C11 118.75(10)
C15 C14 C13 120.90(11)
C15 C14 H14 120.3(12)
C13 C14 H14 118.6(12)
C14 C15 C16 119.92(12)
C14 C15 H15 119.9(12)
C16 C15 H15 120.2(12)
C17 C16 C15 119.65(12)
C17 C16 H16 119.8(13)
C15 C16 H16 120.5(13)
C16 C17 C18 120.29(12)
C16 C17 H17 119.5(12)
C18 C17 H17 120.1(12)
C13 C18 C17 120.44(12)
C13 C18 H18 121.6(12)
C17 C18 H18 118.0(12)
N1 C19 C21 114.58(9)
N1 C19 C20 110.71(9)
C21 C19 C20 113.53(10)
N1 C19 H19 104.9(10)
C21 C19 H19 103.8(10)
C20 C19 H19 108.5(10)
C19 C20 H20A 111.4(12)
C19 C20 H20B 111.4(12)
H20A C20 H20B 107.8(17)
C19 C20 H20C 110.3(12)
H20A C20 H20C 104.7(17)
H20B C20 H20C 110.9(18)
C26 C21 C22 118.16(10)
C26 C21 C19 123.82(10)
C22 C21 C19 117.94(10)
C23 C22 C21 120.76(11)
C23 C22 H22 117.7(12)
C21 C22 H22 121.5(12)
C24 C23 C22 120.74(11)
C24 C23 H23 118.3(11)
C22 C23 H23 121.0(11)
C23 C24 C25 118.93(11)
C23 C24 H24 120.5(12)
C25 C24 H24 120.5(12)
C26 C25 C24 120.43(11)
C26 C25 H25 119.4(11)
C24 C25 H25 120.1(11)
C25 C26 C21 120.96(11)
C25 C26 H26 119.7(10)
C21 C26 H26 119.3(10)

loop_
_geom_bond_atom_site_label_1
_geom_bond_atom_site_label_2
_geom_bond_distance
O1 C10 1.2303(13)
O2 C8 1.2110(15)
O3 C8 1.3461(14)
O3 C9 1.4463(15)
N1 C10 1.3624(14)
N1 C19 1.4794(15)
N1 C11 1.4833(15)
C1 C10 1.5365(16)
C1 C2 1.5390(16)
C1 C6 1.5451(16)
C1 H1 0.966(17)
C2 C8 1.5129(16)
C2 C3 1.5376(17)
C2 H2 0.962(18)
C3 C4 1.5011(18)
C3 H3A 0.985(19)
C3 H3B 0.98(2)
C4 C5 1.333(2)
C4 C7 1.504(2)
C5 C6 1.504(2)
C5 H5 0.99(2)
C6 H6A 0.99(2)
C6 H6B 0.995(18)
C7 H7A 0.98(3)
C7 H7B 1.06(3)
C7 H7C 0.98(3)
C9 H9A 0.92(2)
C9 H9B 0.99(3)
C9 H9C 0.95(2)
C11 C13 1.5231(16)
C11 C12 1.5316(16)
C11 H11 0.939(17)
C12 H12A 0.998(19)
C12 H12B 0.94(2)
C12 H12C 0.98(2)
C13 C18 1.3916(17)
C13 C14 1.3968(16)
C14 C15 1.3904(18)
C14 H14 0.98(2)
C15 C16 1.392(2)
C15 H15 1.01(2)
C16 C17 1.388(2)
C16 H16 0.97(2)
C17 C18 1.3969(18)
C17 H17 0.93(2)
C18 H18 0.98(2)
C19 C21 1.5230(16)
C19 C20 1.5372(17)
C19 H19 0.986(17)
C20 H20A 1.00(2)
C20 H20B 0.98(2)
C20 H20C 0.97(2)
C21 C26 1.3939(16)
C21 C22 1.4010(16)
C22 C23 1.3927(17)
C22 H22 0.96(2)
C23 C24 1.3853(18)
C23 H23 0.96(2)
C24 C25 1.3954(17)
C24 H24 0.961(18)
C25 C26 1.3937(16)
C25 H25 0.990(19)
C26 H26 0.939(18)

loop_
_geom_torsion_atom_site_label_1
_geom_torsion_atom_site_label_2
_geom_torsion_atom_site_label_3
_geom_torsion_atom_site_label_4
_geom_torsion
C10 C1 C2 C8 59.99(13)
C6 C1 C2 C8 -176.53(10)
C10 C1 C2 C3 -67.19(12)
C6 C1 C2 C3 56.29(13)
C8 C2 C3 C4 -167.89(10)
C1 C2 C3 C4 -38.23(14)
C2 C3 C4 C5 9.37(19)
C2 C3 C4 C7 -170.29(12)
C3 C4 C5 C6 -0.7(2)
C7 C4 C5 C6 178.90(14)
C4 C5 C6 C1 20.3(2)
C10 C1 C6 C5 76.40(13)
C2 C1 C6 C5 -45.89(14)
C9 O3 C8 O2 3.32(19)
C9 O3 C8 C2 -179.41(11)
C3 C2 C8 O2 -32.09(17)
C1 C2 C8 O2 -161.72(12)
C3 C2 C8 O3 150.67(10)
C1 C2 C8 O3 21.05(14)
C19 N1 C10 O1 6.38(15)
C11 N1 C10 O1 -172.61(10)
C19 N1 C10 C1 -173.78(9)
C11 N1 C10 C1 7.24(16)
C2 C1 C10 O1 11.04(14)
C6 C1 C10 O1 -110.13(12)
C2 C1 C10 N1 -168.81(9)
C6 C1 C10 N1 70.02(13)
C10 N1 C11 C13 113.24(11)
C19 N1 C11 C13 -65.77(12)
C10 N1 C11 C12 -119.42(12)
C19 N1 C11 C12 61.57(13)
N1 C11 C13 C18 102.62(12)
C12 C11 C13 C18 -23.64(16)
N1 C11 C13 C14 -76.38(13)
C12 C11 C13 C14 157.36(11)
C18 C13 C14 C15 0.56(18)
C11 C13 C14 C15 179.59(11)
C13 C14 C15 C16 -0.84(19)
C14 C15 C16 C17 0.2(2)
C15 C16 C17 C18 0.8(2)
C14 C13 C18 C17 0.40(19)
C11 C13 C18 C17 -178.59(12)
C16 C17 C18 C13 -1.1(2)
C10 N1 C19 C21 -66.59(13)
C11 N1 C19 C21 112.48(11)
C10 N1 C19 C20 63.37(13)
C11 N1 C19 C20 -117.56(11)
N1 C19 C21 C26 -4.13(15)
C20 C19 C21 C26 -132.68(12)
N1 C19 C21 C22 179.08(10)
C20 C19 C21 C22 50.52(14)
C26 C21 C22 C23 0.92(18)
C19 C21 C22 C23 177.89(11)
C21 C22 C23 C24 0.2(2)
C22 C23 C24 C25 -0.9(2)
C23 C24 C25 C26 0.5(2)
C24 C25 C26 C21 0.55(19)
C22 C21 C26 C25 -1.27(17)
C19 C21 C26 C25 -178.05(11)
